data_4038649
loop_
_publ_author_name
'Sun, Yuli'
'Lu, Chengrong'
'Zhao, Bei'
'Xue, Mingqiang'

_publ_section_title
;
 Enantioselective Hydroboration of Ketones Catalyzed by Rare-Earth Metal
 Complexes Containing Trost Ligands.
;
_journal_name_full 'The Journal of organic chemistry'
_journal_paper_doi 10.1021/acs.joc.0c00877
_journal_year 2020
_chemical_absolute_configuration rm
_chemical_formula_sum 'C94 H106 N4 O10 Y2'
_chemical_formula_weight 1629.64
_space_group_crystal_system orthorhombic
_space_group_IT_number 19
_space_group_name_Hall 'P 2ac 2ab'
_space_group_name_H-M_alt 'P 21 21 21'
_atom_sites_solution_hydrogens geom
_audit_creation_method SHELXL-2018/3
_cell_angle_alpha 90
_cell_angle_beta 90
_cell_angle_gamma 90
_cell_formula_units_Z 4
_cell_length_a 14.5715(11)
_cell_length_b 16.3015(13)
_cell_length_c 36.960(3)
_cell_measurement_reflns_used 9472
_cell_measurement_temperature 120(2)
_cell_measurement_theta_max 27.51
_cell_measurement_theta_min 2.17
_cell_volume 8779.4(12)
_computing_cell_refinement 'Bruker SAINT'
_computing_data_collection 'Bruker APEX2'
_computing_data_reduction 'Bruker SAINT'
_computing_molecular_graphics 'Bruker SHELXTL'
_computing_publication_material 'Bruker SHELXTL'
_computing_structure_refinement 'SHELXL-2018/3 (Sheldrick, 2018)'
_computing_structure_solution 'SHELXT 2014/5 (Sheldrick, 2014)'
_diffrn_ambient_temperature 120(2)
_diffrn_measured_fraction_theta_full 0.998
_diffrn_measured_fraction_theta_max 0.996
_diffrn_measurement_device_type 'Bruker APEX-II CCD'
_diffrn_measurement_method '\f and \w scans'
_diffrn_radiation_type MoK\a
_diffrn_radiation_wavelength 0.71073
_diffrn_reflns_av_R_equivalents 0.1465
_diffrn_reflns_av_unetI/netI 0.1154
_diffrn_reflns_Laue_measured_fraction_full 0.998
_diffrn_reflns_Laue_measured_fraction_max 0.996
_diffrn_reflns_limit_h_max 18
_diffrn_reflns_limit_h_min -18
_diffrn_reflns_limit_k_max 21
_diffrn_reflns_limit_k_min -21
_diffrn_reflns_limit_l_max 48
_diffrn_reflns_limit_l_min -47
_diffrn_reflns_number 142931
_diffrn_reflns_point_group_measured_fraction_full 0.999
_diffrn_reflns_point_group_measured_fraction_max 0.996
_diffrn_reflns_theta_full 25.242
_diffrn_reflns_theta_max 27.585
_diffrn_reflns_theta_min 2.072
_exptl_absorpt_coefficient_mu 1.374
_exptl_absorpt_correction_type none
_exptl_crystal_colour colourless
_exptl_crystal_density_diffrn 1.233
_exptl_crystal_description block
_exptl_crystal_F_000 3424
_exptl_crystal_size_max 0.300
_exptl_crystal_size_mid 0.200
_exptl_crystal_size_min 0.100
_refine_diff_density_max 0.993
_refine_diff_density_min -0.789
_refine_diff_density_rms 0.099
_refine_ls_abs_structure_details
;
 Refined as an inversion twin.
;
_refine_ls_abs_structure_Flack 0.033(8)
_refine_ls_extinction_method none
_refine_ls_goodness_of_fit_ref 1.067
_refine_ls_hydrogen_treatment constr
_refine_ls_matrix_type full
_refine_ls_number_parameters 992
_refine_ls_number_reflns 20261
_refine_ls_number_restraints 0
_refine_ls_restrained_S_all 1.067
_refine_ls_R_factor_all 0.1063
_refine_ls_R_factor_gt 0.0715
_refine_ls_shift/su_max 0.003
_refine_ls_shift/su_mean 0.000
_refine_ls_structure_factor_coef Fsqd
_refine_ls_weighting_details 'w=1/[\s^2^(Fo^2^)+(0.0578P)^2^+16.7156P] where P=(Fo^2^+2Fc^2^)/3'
_refine_ls_weighting_scheme calc
_refine_ls_wR_factor_gt 0.1512
_refine_ls_wR_factor_ref 0.1631
_reflns_Friedel_coverage 0.837
_reflns_Friedel_fraction_full 0.999
_reflns_Friedel_fraction_max 0.995
_reflns_number_gt 15005
_reflns_number_total 20261
_reflns_threshold_expression 'I > 2\s(I)'
_cod_data_source_file jo0c00877_si_001.cif
_cod_data_source_block mo_b191126d_0m_a_sq
_cod_original_cell_volume 8779.3(11)
_cod_database_code 4038649
_shelx_shelxl_version_number 2018/3
_shelx_space_group_comment
;
The symmetry employed for this shelxl refinement is uniquely defined
by the following loop, which should always be used as a source of
symmetry information in preference to the above space-group names.
They are only intended as comments.
;
_shelx_estimated_absorpt_t_min 0.610
_shelx_estimated_absorpt_t_max 0.771

loop_
_space_group_symop_operation_xyz
'x, y, z'
'-x+1/2, -y, z+1/2'
'-x, y+1/2, -z+1/2'
'x+1/2, -y+1/2, -z'

loop_
_atom_site_label
_atom_site_type_symbol
_atom_site_fract_x
_atom_site_fract_y
_atom_site_fract_z
_atom_site_U_iso_or_equiv
_atom_site_adp_type
_atom_site_occupancy
_atom_site_site_symmetry_order
_atom_site_calc_flag
_atom_site_refinement_flags_posn
_atom_site_refinement_flags_adp
_atom_site_refinement_flags_occupancy
_atom_site_disorder_assembly
_atom_site_disorder_group
Y1 Y 0.54242(5) 0.47048(4) 0.65403(2) 0.01734(16) Uani 1 1 d . . . . .
Y2 Y 0.30292(5) 0.51237(4) 0.61719(2) 0.01897(17) Uani 1 1 d . . . . .
O5 O 0.2289(3) 0.6228(3) 0.61872(14) 0.0190(11) Uani 1 1 d . . . . .
O3 O 0.6292(4) 0.5746(3) 0.64642(14) 0.0218(12) Uani 1 1 d . . . . .
O6 O 0.5774(4) 0.3628(3) 0.68345(14) 0.0273(13) Uani 1 1 d . . . . .
O1 O 0.3916(3) 0.4922(3) 0.66818(12) 0.0205(11) Uani 1 1 d . . . . .
O2 O 0.2179(4) 0.4311(3) 0.58791(14) 0.0285(14) Uani 1 1 d . . . . .
O4 O 0.4538(4) 0.4752(3) 0.60253(12) 0.0227(11) Uani 1 1 d . . . . .
N3 N 0.3297(4) 0.5962(4) 0.55937(16) 0.0183(14) Uani 1 1 d . . . . .
N1 N 0.1905(4) 0.4396(3) 0.65942(15) 0.0169(13) Uani 1 1 d . . . . .
N4 N 0.6266(4) 0.3687(4) 0.61360(17) 0.0206(14) Uani 1 1 d . . . . .
C32 C 0.7473(6) 0.6713(5) 0.6643(2) 0.0249(18) Uani 1 1 d . . . . .
N2 N 0.5672(4) 0.5439(4) 0.71446(17) 0.0218(15) Uani 1 1 d . . . . .
C13 C 0.1617(6) 0.3701(5) 0.6000(2) 0.0235(18) Uani 1 1 d . . . . .
C51 C 0.4294(5) 0.5958(5) 0.5493(2) 0.0247(18) Uani 1 1 d . . . . .
H51A H 0.465570 0.618640 0.569592 0.030 Uiso 1 1 calc R U . . .
H51B H 0.438600 0.631917 0.528055 0.030 Uiso 1 1 calc R U . . .
O8 O -0.2452(5) 0.6024(4) 0.52302(19) 0.0484(18) Uani 1 1 d . . . . .
C70 C 0.7017(6) 0.4006(5) 0.5908(2) 0.0286(19) Uani 1 1 d . . . . .
H70A H 0.682562 0.451215 0.578086 0.034 Uiso 1 1 calc R U . . .
H70B H 0.720866 0.359311 0.572691 0.034 Uiso 1 1 calc R U . . .
C48 C 0.4805(5) 0.4561(5) 0.56840(19) 0.0180(16) Uani 1 1 d . . . . .
C49 C 0.5247(5) 0.3822(5) 0.5612(2) 0.0205(17) Uani 1 1 d . . . . .
C47 C 0.4652(5) 0.5114(5) 0.54042(18) 0.0218(16) Uani 1 1 d . . . . .
O7 O -0.1368(5) 0.5542(4) 0.46133(18) 0.0481(18) Uani 1 1 d . . . . .
C55 C 0.3032(6) 0.6836(5) 0.5674(2) 0.0225(17) Uani 1 1 d . . . . .
H55 H 0.356593 0.711737 0.578949 0.027 Uiso 1 1 calc R U . . .
C19 C 0.2952(6) 0.2800(5) 0.5831(2) 0.0271(19) Uani 1 1 d . . . . .
H19 H 0.322517 0.327475 0.572761 0.033 Uiso 1 1 calc R U . . .
C31 C 0.6491(6) 0.6376(5) 0.6705(2) 0.0238(18) Uani 1 1 d . . . . .
C16 C 0.2205(6) 0.1419(5) 0.6129(2) 0.0280(19) Uani 1 1 d . . . . .
H16 H 0.194731 0.094056 0.623488 0.034 Uiso 1 1 calc R U . . .
C3 C 0.2677(5) 0.4145(5) 0.7472(2) 0.0186(16) Uani 1 1 d . . . . .
H3 H 0.221995 0.374920 0.752913 0.022 Uiso 1 1 calc R U . . .
C5 C 0.3641(5) 0.4818(5) 0.70345(19) 0.0208(16) Uani 1 1 d . . . . .
C20 C 0.0822(6) 0.3531(5) 0.5724(2) 0.0316(15) Uani 1 1 d . . . . .
C69 C 0.5543(5) 0.3283(4) 0.5915(2) 0.0194(16) Uani 1 1 d . . . . .
H69A H 0.500817 0.315524 0.607009 0.023 Uiso 1 1 calc R U . . .
H69B H 0.578282 0.276111 0.581625 0.023 Uiso 1 1 calc R U . . .
C30 C 0.6476(5) 0.5995(5) 0.7091(2) 0.0226(18) Uani 1 1 d . . . . .
H30 H 0.645219 0.644549 0.727499 0.027 Uiso 1 1 calc R U . . .
C54 C 0.2877(6) 0.7210(5) 0.5299(2) 0.0275(19) Uani 1 1 d . . . . .
H54A H 0.239431 0.763691 0.531035 0.033 Uiso 1 1 calc R U . . .
H54B H 0.344995 0.746623 0.520940 0.033 Uiso 1 1 calc R U . . .
C81 C 0.5407(6) 0.2230(5) 0.6660(2) 0.0222(17) Uani 1 1 d . . . . .
C52 C 0.2740(6) 0.5735(5) 0.5266(2) 0.0242(18) Uani 1 1 d . . . . .
H52A H 0.214537 0.549420 0.533988 0.029 Uiso 1 1 calc R U . . .
H52B H 0.307450 0.532702 0.511730 0.029 Uiso 1 1 calc R U . . .
C57 C 0.2187(5) 0.7686(4) 0.6148(2) 0.0188(16) Uani 1 1 d . . . . .
C14 C 0.2133(6) 0.2886(5) 0.6011(2) 0.0234(18) Uani 1 1 d . . . . .
C46 C 0.4915(6) 0.4924(5) 0.5049(2) 0.0257(18) Uani 1 1 d . . . . .
H46 H 0.481406 0.531084 0.486123 0.031 Uiso 1 1 calc R U . . .
C64 C 0.0804(6) 0.7484(5) 0.5590(2) 0.0274(19) Uani 1 1 d . . . . .
H64 H 0.105295 0.801623 0.562590 0.033 Uiso 1 1 calc R U . . .
C9 C 0.1346(5) 0.4916(5) 0.6848(2) 0.0226(17) Uani 1 1 d . . . . .
H9A H 0.172568 0.535547 0.695658 0.027 Uiso 1 1 calc R U . . .
H9B H 0.107644 0.457960 0.704401 0.027 Uiso 1 1 calc R U . . .
C8 C 0.2479(5) 0.3801(4) 0.6813(2) 0.0181(16) Uani 1 1 d . . . . .
H8A H 0.208185 0.336345 0.691303 0.022 Uiso 1 1 calc R U . . .
H8B H 0.294346 0.354002 0.665460 0.022 Uiso 1 1 calc R U . . .
C86 C 0.4547(6) 0.2330(5) 0.6825(2) 0.032(2) Uani 1 1 d . . . . .
H86 H 0.439075 0.283021 0.694151 0.038 Uiso 1 1 calc R U . . .
C50 C 0.5484(6) 0.3639(5) 0.5254(2) 0.0247(17) Uani 1 1 d . . . . .
H50 H 0.576899 0.312719 0.520508 0.030 Uiso 1 1 calc R U . . .
C4 C 0.2949(5) 0.4244(5) 0.71150(19) 0.0212(16) Uani 1 1 d . . . . .
C62 C 0.1764(6) 0.7711(5) 0.6483(2) 0.0265(18) Uani 1 1 d . . . . .
H62 H 0.152433 0.721775 0.658217 0.032 Uiso 1 1 calc R U . . .
C12 C 0.1198(5) 0.3939(5) 0.6374(2) 0.0204(17) Uani 1 1 d . . . . .
H12 H 0.100695 0.343183 0.650570 0.024 Uiso 1 1 calc R U . . .
C6 C 0.4035(5) 0.5271(5) 0.73092(18) 0.0188(15) Uani 1 1 d . . . . .
C44 C 0.5611(7) 0.3959(6) 0.4587(2) 0.038(2) Uani 1 1 d . . . . .
H44A H 0.510331 0.368371 0.446302 0.058 Uiso 1 1 calc R U . . .
H44B H 0.614457 0.359353 0.459485 0.058 Uiso 1 1 calc R U . . .
H44C H 0.577191 0.446242 0.445689 0.058 Uiso 1 1 calc R U . . .
C7 C 0.3731(5) 0.5170(5) 0.7661(2) 0.0228(17) Uani 1 1 d . . . . .
H7 H 0.399273 0.549351 0.784851 0.027 Uiso 1 1 calc R U . . .
C75 C 0.6741(6) 0.2514(5) 0.7030(2) 0.0269(19) Uani 1 1 d . . . . .
C15 C 0.1754(6) 0.2180(4) 0.6165(2) 0.0239(17) Uani 1 1 d . . . . .
H15 H 0.119145 0.221352 0.629408 0.029 Uiso 1 1 calc R U . . .
C72 C 0.7655(5) 0.3511(5) 0.6472(2) 0.0283(19) Uani 1 1 d . . . . .
H72A H 0.816548 0.310980 0.646667 0.034 Uiso 1 1 calc R U . . .
H72B H 0.763101 0.376260 0.671593 0.034 Uiso 1 1 calc R U . . .
C2 C 0.3055(6) 0.4607(5) 0.7746(2) 0.0230(17) Uani 1 1 d . . . . .
C26 C 0.4785(5) 0.5881(5) 0.7221(2) 0.0226(18) Uani 1 1 d . . . . .
H26A H 0.460538 0.620988 0.700757 0.027 Uiso 1 1 calc R U . . .
H26B H 0.487096 0.626005 0.742795 0.027 Uiso 1 1 calc R U . . .
C21 C 0.0026(6) 0.3142(5) 0.5822(2) 0.0316(15) Uani 1 1 d . . . . .
H21 H -0.006389 0.299485 0.606773 0.038 Uiso 1 1 calc R U . . .
C53 C 0.2585(7) 0.6524(5) 0.5050(2) 0.033(2) Uani 1 1 d . . . . .
H53A H 0.295950 0.652400 0.482616 0.039 Uiso 1 1 calc R U . . .
H53B H 0.193032 0.658221 0.498253 0.039 Uiso 1 1 calc R U . . .
C38 C 0.5860(6) 0.7105(5) 0.6647(2) 0.0238(18) Uani 1 1 d . . . . .
C45 C 0.5324(6) 0.4172(5) 0.4969(2) 0.0289(19) Uani 1 1 d . . . . .
C63 C 0.1254(6) 0.6801(5) 0.5741(2) 0.0212(17) Uani 1 1 d . . . . .
C61 C 0.1680(7) 0.8423(5) 0.6678(2) 0.033(2) Uani 1 1 d . . . . .
H61 H 0.137987 0.842016 0.690568 0.039 Uiso 1 1 calc R U . . .
O9 O 0.9965(6) 0.3962(5) 0.7603(2) 0.062(2) Uani 1 1 d . . . . .
C67 C 0.0062(7) 0.5956(5) 0.5491(2) 0.033(2) Uani 1 1 d . . . . .
H67 H -0.019590 0.542712 0.545587 0.039 Uiso 1 1 calc R U . . .
C56 C 0.2187(5) 0.6867(4) 0.5944(2) 0.0196(17) Uani 1 1 d . . . . .
C33 C 0.7940(7) 0.6500(5) 0.6333(3) 0.037(2) Uani 1 1 d . . . . .
H33 H 0.767173 0.613448 0.616288 0.044 Uiso 1 1 calc R U . . .
C76 C 0.6524(7) 0.2705(5) 0.7389(2) 0.037(2) Uani 1 1 d . . . . .
H76 H 0.603604 0.307532 0.743634 0.044 Uiso 1 1 calc R U . . .
C27 C 0.5924(5) 0.4921(5) 0.74598(19) 0.0263(18) Uani 1 1 d . . . . .
H27A H 0.561237 0.438218 0.744526 0.032 Uiso 1 1 calc R U . . .
H27B H 0.573982 0.519245 0.768822 0.032 Uiso 1 1 calc R U . . .
C17 C 0.3001(7) 0.1370(5) 0.5944(2) 0.029(2) Uani 1 1 d . . . . .
H17 H 0.329701 0.085442 0.591817 0.035 Uiso 1 1 calc R U . . .
C60 C 0.2035(7) 0.9146(5) 0.6540(3) 0.037(2) Uani 1 1 d . . . . .
H60 H 0.197723 0.964266 0.667269 0.044 Uiso 1 1 calc R U . . .
C74 C 0.6158(6) 0.2899(5) 0.6723(2) 0.0247(18) Uani 1 1 d . . . . .
C40 C 0.5086(6) 0.8359(5) 0.6832(3) 0.038(2) Uani 1 1 d . . . . .
H40 H 0.493279 0.874161 0.701613 0.046 Uiso 1 1 calc R U . . .
C18 C 0.3393(6) 0.2064(5) 0.5793(2) 0.030(2) Uani 1 1 d . . . . .
H18 H 0.395671 0.202978 0.566429 0.035 Uiso 1 1 calc R U . . .
C39 C 0.5640(6) 0.7672(5) 0.6909(2) 0.030(2) Uani 1 1 d . . . . .
H39 H 0.586851 0.759924 0.714722 0.036 Uiso 1 1 calc R U . . .
C29 C 0.7299(6) 0.5452(5) 0.7168(2) 0.031(2) Uani 1 1 d . . . . .
H29A H 0.781215 0.577712 0.726871 0.037 Uiso 1 1 calc R U . . .
H29B H 0.751044 0.517785 0.694344 0.037 Uiso 1 1 calc R U . . .
C82 C 0.5619(6) 0.1491(5) 0.6490(2) 0.032(2) Uani 1 1 d . . . . .
H82 H 0.620149 0.141727 0.637931 0.038 Uiso 1 1 calc R U . . .
C37 C 0.7878(6) 0.7258(6) 0.6882(3) 0.037(2) Uani 1 1 d . . . . .
H37 H 0.754564 0.741408 0.709161 0.045 Uiso 1 1 calc R U . . .
C83 C 0.4978(7) 0.0862(6) 0.6484(2) 0.037(2) Uani 1 1 d . . . . .
H83 H 0.511689 0.036176 0.636422 0.045 Uiso 1 1 calc R U . . .
C80 C 0.7439(6) 0.1956(5) 0.6963(3) 0.036(2) Uani 1 1 d . . . . .
H80 H 0.759456 0.180998 0.672157 0.044 Uiso 1 1 calc R U . . .
C77 C 0.6997(7) 0.2371(5) 0.7673(2) 0.037(2) Uani 1 1 d . . . . .
H77 H 0.684417 0.251483 0.791510 0.045 Uiso 1 1 calc R U . . .
C66 C -0.0366(7) 0.6629(5) 0.5338(2) 0.036(2) Uani 1 1 d . . . . .
H66 H -0.090964 0.656603 0.519906 0.043 Uiso 1 1 calc R U . . .
C88 C -0.1793(6) 0.4994(6) 0.4861(2) 0.038(2) Uani 1 1 d . . . . .
H88A H -0.137633 0.488322 0.506711 0.045 Uiso 1 1 calc R U . . .
H88B H -0.193209 0.446685 0.474003 0.045 Uiso 1 1 calc R U . . .
C68 C 0.0852(6) 0.6031(5) 0.5693(2) 0.0238(18) Uani 1 1 d . . . . .
H68 H 0.112254 0.555949 0.579914 0.029 Uiso 1 1 calc R U . . .
C65 C 0.0016(6) 0.7397(6) 0.5393(2) 0.035(2) Uani 1 1 d . . . . .
H65 H -0.027235 0.786789 0.529275 0.042 Uiso 1 1 calc R U . . .
C90 C -0.3261(7) 0.6419(7) 0.5379(3) 0.050(3) Uani 1 1 d . . . . .
H90A H -0.365232 0.661293 0.518046 0.075 Uiso 1 1 calc R U . . .
H90B H -0.307515 0.688581 0.552863 0.075 Uiso 1 1 calc R U . . .
H90C H -0.360320 0.602502 0.552669 0.075 Uiso 1 1 calc R U . . .
C58 C 0.2552(6) 0.8407(5) 0.6013(2) 0.029(2) Uani 1 1 d . . . . .
H58 H 0.285855 0.840373 0.578633 0.034 Uiso 1 1 calc R U . . .
C11 C 0.0368(6) 0.4553(4) 0.6353(2) 0.0234(17) Uani 1 1 d . . . . .
H11A H 0.028304 0.475262 0.610251 0.028 Uiso 1 1 calc R U . . .
H11B H -0.020539 0.428088 0.643277 0.028 Uiso 1 1 calc R U . . .
C24 C 0.0289(11) 0.3551(7) 0.5108(3) 0.061(4) Uani 1 1 d . . . . .
H24 H 0.040183 0.368872 0.486202 0.073 Uiso 1 1 calc R U . . .
C1 C 0.2739(6) 0.4513(5) 0.8135(2) 0.0274(19) Uani 1 1 d . . . . .
H1A H 0.206796 0.447560 0.814177 0.041 Uiso 1 1 calc R U . . .
H1B H 0.293946 0.498985 0.827587 0.041 Uiso 1 1 calc R U . . .
H1C H 0.300539 0.401358 0.823853 0.041 Uiso 1 1 calc R U . . .
C73 C 0.6748(5) 0.3091(5) 0.6384(2) 0.0228(17) Uani 1 1 d . . . . .
H73 H 0.687204 0.256971 0.624967 0.027 Uiso 1 1 calc R U . . .
C28 C 0.6953(6) 0.4812(6) 0.7447(2) 0.036(2) Uani 1 1 d . . . . .
H28A H 0.711407 0.424874 0.736879 0.043 Uiso 1 1 calc R U . . .
H28B H 0.722847 0.491408 0.768748 0.043 Uiso 1 1 calc R U . . .
C79 C 0.7912(8) 0.1609(6) 0.7256(3) 0.052(3) Uani 1 1 d . . . . .
H79 H 0.838520 0.122088 0.721244 0.063 Uiso 1 1 calc R U . . .
O10 O 1.0726(7) 0.2704(7) 0.7176(3) 0.095(3) Uani 1 1 d . . . . .
C36 C 0.8742(7) 0.7586(6) 0.6830(3) 0.046(3) Uani 1 1 d . . . . .
H36 H 0.900735 0.794536 0.700317 0.055 Uiso 1 1 calc R U . . .
C41 C 0.4772(7) 0.8462(5) 0.6484(3) 0.045(3) Uani 1 1 d . . . . .
H41 H 0.441018 0.892912 0.642629 0.054 Uiso 1 1 calc R U . . .
C10 C 0.0608(6) 0.5271(5) 0.6608(2) 0.0274(18) Uani 1 1 d . . . . .
H10A H 0.084006 0.574812 0.647005 0.033 Uiso 1 1 calc R U . . .
H10B H 0.006711 0.544152 0.675150 0.033 Uiso 1 1 calc R U . . .
C78 C 0.7701(8) 0.1821(6) 0.7604(3) 0.048(3) Uani 1 1 d . . . . .
H78 H 0.803781 0.159041 0.779914 0.057 Uiso 1 1 calc R U . . .
C43 C 0.5530(9) 0.7240(5) 0.6303(3) 0.049(3) Uani 1 1 d . . . . .
H43 H 0.569063 0.686649 0.611574 0.058 Uiso 1 1 calc R U . . .
C71 C 0.7796(6) 0.4185(5) 0.6176(2) 0.032(2) Uani 1 1 d . . . . .
H71A H 0.773905 0.474219 0.627988 0.038 Uiso 1 1 calc R U . . .
H71B H 0.840392 0.413048 0.605844 0.038 Uiso 1 1 calc R U . . .
C42 C 0.4969(9) 0.7906(6) 0.6219(3) 0.062(3) Uani 1 1 d . . . . .
H42 H 0.472765 0.797099 0.598201 0.075 Uiso 1 1 calc R U . . .
C89 C -0.2670(7) 0.5384(6) 0.4996(3) 0.045(3) Uani 1 1 d . . . . .
H89A H -0.303077 0.559553 0.478942 0.054 Uiso 1 1 calc R U . . .
H89B H -0.304665 0.497031 0.512474 0.054 Uiso 1 1 calc R U . . .
C25 C 0.0931(8) 0.3723(6) 0.5367(2) 0.041(2) Uani 1 1 d . . . . .
H25 H 0.148162 0.398966 0.529513 0.049 Uiso 1 1 calc R U . . .
C34 C 0.8818(8) 0.6829(6) 0.6272(3) 0.053(3) Uani 1 1 d . . . . .
H34 H 0.914628 0.667722 0.606028 0.064 Uiso 1 1 calc R U . . .
C35 C 0.9212(6) 0.7372(6) 0.6515(3) 0.051(3) Uani 1 1 d . . . . .
H35 H 0.980163 0.759669 0.646785 0.061 Uiso 1 1 calc R U . . .
C85 C 0.3931(7) 0.1682(7) 0.6815(3) 0.043(3) Uani 1 1 d . . . . .
H85 H 0.334694 0.174691 0.692598 0.051 Uiso 1 1 calc R U . . .
C59 C 0.2475(7) 0.9141(5) 0.6208(3) 0.038(2) Uani 1 1 d . . . . .
H59 H 0.272419 0.963429 0.611259 0.046 Uiso 1 1 calc R U . . .
C23 C -0.0518(11) 0.3180(8) 0.5205(3) 0.072(4) Uani 1 1 d . . . . .
H23 H -0.097569 0.307450 0.502776 0.086 Uiso 1 1 calc R U . . .
C84 C 0.4134(8) 0.0961(6) 0.6653(3) 0.048(3) Uani 1 1 d . . . . .
H84 H 0.370103 0.052530 0.665438 0.058 Uiso 1 1 calc R U . . .
C22 C -0.0664(8) 0.2956(7) 0.5567(3) 0.054(3) Uani 1 1 d . . . . .
H22 H -0.121232 0.268626 0.563881 0.065 Uiso 1 1 calc R U . . .
C87 C -0.0473(7) 0.5289(6) 0.4520(3) 0.046(2) Uani 1 1 d . . . . .
H87A H -0.025454 0.561156 0.431340 0.070 Uiso 1 1 calc R U . . .
H87B H -0.047957 0.470612 0.445527 0.070 Uiso 1 1 calc R U . . .
H87C H -0.006164 0.537385 0.472656 0.070 Uiso 1 1 calc R U . . .
C91 C 0.9722(9) 0.4781(8) 0.7681(4) 0.079(4) Uani 1 1 d . . . . .
H91A H 0.984738 0.512582 0.746896 0.119 Uiso 1 1 calc R U . . .
H91B H 1.008291 0.497814 0.788684 0.119 Uiso 1 1 calc R U . . .
H91C H 0.906723 0.480936 0.773988 0.119 Uiso 1 1 calc R U . . .
C93 C 0.9795(9) 0.2780(10) 0.7294(4) 0.080(5) Uani 1 1 d . . . . .
H93A H 0.973845 0.252843 0.753715 0.096 Uiso 1 1 calc R U . . .
H93B H 0.939774 0.246447 0.712730 0.096 Uiso 1 1 calc R U . . .
C92 C 0.9458(10) 0.3616(9) 0.7312(4) 0.076(4) Uani 1 1 d . . . . .
H92A H 0.957878 0.391220 0.708363 0.091 Uiso 1 1 calc R U . . .
H92B H 0.879112 0.362752 0.736313 0.091 Uiso 1 1 calc R U . . .
C94 C 1.1032(12) 0.1873(9) 0.7159(5) 0.106(6) Uani 1 1 d . . . . .
H94A H 1.062983 0.156041 0.699809 0.158 Uiso 1 1 calc R U . . .
H94B H 1.101582 0.163209 0.740223 0.158 Uiso 1 1 calc R U . . .
H94C H 1.166211 0.185745 0.706655 0.158 Uiso 1 1 calc R U . . .

loop_
_atom_site_aniso_label
_atom_site_aniso_U_11
_atom_site_aniso_U_22
_atom_site_aniso_U_33
_atom_site_aniso_U_23
_atom_site_aniso_U_13
_atom_site_aniso_U_12
Y1 0.0197(4) 0.0143(3) 0.0180(3) -0.0014(3) -0.0008(3) 0.0002(3)
Y2 0.0230(4) 0.0143(3) 0.0196(3) 0.0042(3) 0.0012(3) 0.0038(3)
O5 0.024(3) 0.011(2) 0.022(3) 0.000(2) 0.000(2) -0.002(2)
O3 0.023(3) 0.013(3) 0.029(3) -0.003(2) 0.007(2) -0.003(2)
O6 0.043(4) 0.019(3) 0.019(3) 0.002(2) 0.000(3) 0.004(3)
O1 0.021(3) 0.025(3) 0.015(2) -0.003(2) -0.003(2) -0.002(2)
O2 0.042(4) 0.018(3) 0.026(3) 0.003(2) -0.005(3) 0.007(3)
O4 0.023(3) 0.025(3) 0.021(2) -0.002(2) -0.001(2) 0.012(3)
N3 0.017(4) 0.015(3) 0.022(3) 0.000(3) 0.002(3) 0.006(3)
N1 0.019(3) 0.012(3) 0.019(3) -0.002(2) -0.007(3) 0.007(3)
N4 0.013(3) 0.022(3) 0.026(3) -0.003(3) -0.001(3) 0.002(3)
C32 0.020(4) 0.021(4) 0.034(5) 0.004(3) 0.007(4) 0.000(3)
N2 0.023(4) 0.019(3) 0.024(3) -0.001(3) 0.002(3) -0.002(3)
C13 0.032(5) 0.015(4) 0.023(4) 0.002(3) -0.010(4) -0.002(4)
C51 0.016(4) 0.032(5) 0.026(4) 0.003(4) 0.003(3) 0.002(3)
O8 0.043(4) 0.044(4) 0.058(5) -0.012(3) 0.004(4) -0.011(4)
C70 0.029(5) 0.025(4) 0.032(4) 0.002(3) 0.003(4) 0.001(4)
C48 0.009(4) 0.029(4) 0.015(3) -0.001(3) 0.000(3) 0.004(3)
C49 0.021(4) 0.020(4) 0.020(4) -0.005(3) 0.004(3) -0.002(3)
C47 0.026(4) 0.020(4) 0.019(3) 0.000(3) 0.005(3) 0.003(4)
O7 0.037(4) 0.055(5) 0.052(4) 0.016(3) 0.006(3) 0.013(3)
C55 0.021(4) 0.023(4) 0.023(4) 0.003(3) -0.003(4) -0.003(4)
C19 0.032(5) 0.023(4) 0.026(4) -0.006(3) -0.001(4) 0.000(4)
C31 0.030(5) 0.016(4) 0.026(4) -0.006(3) 0.004(4) -0.007(3)
C16 0.028(5) 0.025(4) 0.031(5) 0.008(4) -0.007(4) -0.003(4)
C3 0.009(4) 0.022(4) 0.025(4) 0.005(3) 0.002(3) 0.001(3)
C5 0.025(4) 0.018(4) 0.019(4) 0.003(3) 0.006(3) 0.007(3)
C20 0.035(4) 0.021(3) 0.039(4) -0.006(3) -0.018(3) 0.015(3)
C69 0.016(4) 0.018(4) 0.025(4) -0.005(3) 0.002(3) 0.004(3)
C30 0.017(4) 0.018(4) 0.033(4) -0.010(3) 0.001(4) -0.001(3)
C54 0.032(5) 0.017(4) 0.033(4) 0.009(3) 0.005(4) 0.004(4)
C81 0.021(4) 0.022(4) 0.023(4) 0.008(3) -0.009(4) 0.003(4)
C52 0.024(5) 0.027(4) 0.021(4) -0.006(3) -0.002(3) 0.003(4)
C57 0.020(4) 0.015(3) 0.021(4) 0.001(3) 0.001(3) 0.000(3)
C14 0.028(5) 0.023(4) 0.019(4) -0.001(3) -0.006(4) -0.003(4)
C46 0.032(5) 0.025(4) 0.020(4) 0.003(3) 0.002(3) 0.002(4)
C64 0.026(5) 0.027(5) 0.029(4) 0.008(4) 0.000(4) 0.009(4)
C9 0.022(4) 0.019(4) 0.027(4) -0.004(3) -0.001(3) -0.002(3)
C8 0.014(4) 0.012(4) 0.029(4) 0.007(3) -0.004(3) 0.003(3)
C86 0.028(5) 0.036(5) 0.031(5) 0.012(4) -0.013(4) -0.006(4)
C50 0.018(4) 0.026(4) 0.030(4) -0.005(3) 0.004(4) -0.003(4)
C4 0.017(4) 0.027(4) 0.019(4) -0.002(3) -0.001(3) 0.004(4)
C62 0.027(5) 0.022(4) 0.030(4) -0.001(3) 0.001(4) -0.004(3)
C12 0.017(4) 0.019(4) 0.025(4) 0.003(3) -0.005(3) -0.001(3)
C6 0.021(4) 0.020(4) 0.016(3) -0.004(3) -0.001(3) 0.003(3)
C44 0.043(6) 0.041(5) 0.031(5) -0.006(4) 0.015(4) 0.008(5)
C7 0.023(4) 0.021(4) 0.024(4) -0.003(3) -0.003(3) -0.002(4)
C75 0.026(5) 0.019(4) 0.035(5) 0.005(3) -0.013(4) -0.003(3)
C15 0.022(4) 0.022(4) 0.028(4) -0.009(3) -0.004(4) -0.003(3)
C72 0.017(4) 0.026(4) 0.042(5) 0.002(4) -0.002(4) 0.001(3)
C2 0.019(4) 0.025(4) 0.025(4) 0.003(3) 0.002(3) 0.006(4)
C26 0.030(5) 0.018(4) 0.020(4) -0.007(3) 0.002(3) 0.002(3)
C21 0.035(4) 0.021(3) 0.039(4) -0.006(3) -0.018(3) 0.015(3)
C53 0.037(5) 0.041(5) 0.020(4) 0.009(4) 0.001(4) 0.010(4)
C38 0.026(5) 0.021(4) 0.023(4) 0.000(3) -0.002(4) -0.009(4)
C45 0.029(5) 0.036(5) 0.022(4) -0.006(3) 0.002(4) -0.004(4)
C63 0.025(4) 0.022(4) 0.017(4) 0.002(3) 0.007(3) 0.001(3)
C61 0.047(6) 0.028(5) 0.023(4) -0.002(3) 0.005(4) 0.004(4)
O9 0.054(5) 0.068(6) 0.065(5) 0.020(4) 0.008(4) 0.013(4)
C67 0.045(6) 0.019(4) 0.034(5) -0.002(4) -0.007(4) -0.009(4)
C56 0.021(4) 0.013(4) 0.025(4) 0.004(3) 0.000(3) 0.003(3)
C33 0.037(6) 0.029(5) 0.044(5) -0.004(4) 0.010(5) -0.007(5)
C76 0.048(6) 0.020(4) 0.042(5) 0.012(4) -0.012(5) -0.016(4)
C27 0.031(5) 0.033(5) 0.015(4) -0.004(3) 0.001(3) -0.003(4)
C17 0.046(6) 0.017(4) 0.025(4) -0.008(3) -0.015(4) 0.014(4)
C60 0.042(6) 0.024(4) 0.045(5) -0.009(4) -0.003(5) 0.004(4)
C74 0.017(4) 0.025(4) 0.032(5) 0.001(3) -0.010(4) 0.003(3)
C40 0.037(6) 0.019(4) 0.058(6) -0.002(4) 0.018(5) -0.004(4)
C18 0.029(5) 0.025(5) 0.034(5) -0.005(4) -0.003(4) 0.005(4)
C39 0.031(5) 0.024(4) 0.035(5) -0.005(4) 0.001(4) 0.005(4)
C29 0.026(5) 0.026(5) 0.041(5) 0.005(4) -0.002(4) 0.002(4)
C82 0.040(5) 0.023(4) 0.033(5) 0.008(4) -0.013(4) -0.001(4)
C37 0.030(5) 0.036(5) 0.047(6) -0.008(4) 0.006(4) -0.009(4)
C83 0.047(6) 0.032(5) 0.032(5) 0.005(4) -0.016(5) -0.014(4)
C80 0.035(5) 0.027(5) 0.047(6) 0.004(4) -0.011(4) 0.007(4)
C77 0.046(6) 0.027(5) 0.039(5) 0.012(4) -0.016(5) -0.014(5)
C66 0.034(5) 0.038(5) 0.035(5) 0.009(4) -0.017(4) 0.005(5)
C88 0.043(6) 0.032(5) 0.038(5) 0.006(4) -0.010(4) -0.002(4)
C68 0.032(5) 0.021(4) 0.018(4) 0.002(3) -0.006(4) 0.002(4)
C65 0.034(5) 0.033(5) 0.038(5) 0.004(4) -0.011(4) 0.015(4)
C90 0.039(6) 0.054(7) 0.056(7) -0.005(5) 0.009(5) 0.003(5)
C58 0.037(5) 0.024(4) 0.025(4) 0.003(3) 0.010(4) 0.004(4)
C11 0.016(4) 0.022(4) 0.032(4) -0.004(3) -0.001(4) 0.000(3)
C24 0.107(11) 0.042(6) 0.034(6) -0.001(5) -0.037(7) 0.008(7)
C1 0.030(5) 0.032(5) 0.020(4) -0.001(3) 0.007(3) -0.006(4)
C73 0.018(4) 0.020(4) 0.030(4) -0.001(3) -0.003(3) 0.002(3)
C28 0.024(4) 0.040(5) 0.043(5) 0.015(4) -0.008(4) -0.011(5)
C79 0.054(7) 0.024(5) 0.079(8) 0.009(5) -0.029(6) 0.002(5)
O10 0.083(8) 0.096(8) 0.106(8) 0.016(6) 0.022(6) -0.011(6)
C36 0.032(6) 0.045(6) 0.061(7) 0.000(5) -0.002(5) -0.012(5)
C41 0.038(6) 0.018(4) 0.080(8) 0.006(5) -0.015(6) 0.005(4)
C10 0.035(5) 0.015(4) 0.032(4) 0.000(3) 0.000(4) 0.009(4)
C78 0.064(8) 0.033(5) 0.046(6) 0.013(5) -0.035(6) -0.018(5)
C43 0.075(8) 0.019(5) 0.052(6) -0.001(4) -0.010(6) 0.003(5)
C71 0.023(5) 0.034(5) 0.038(5) -0.011(4) 0.001(4) 0.002(4)
C42 0.089(9) 0.034(6) 0.063(7) -0.002(5) -0.037(7) -0.002(6)
C89 0.047(6) 0.044(6) 0.043(5) -0.003(5) 0.004(5) -0.011(5)
C25 0.066(7) 0.028(5) 0.027(5) -0.004(4) -0.016(5) 0.014(5)
C34 0.046(7) 0.042(6) 0.073(8) -0.003(5) 0.035(6) -0.014(5)
C35 0.018(5) 0.051(6) 0.084(8) -0.006(6) 0.020(5) -0.015(4)
C85 0.027(5) 0.060(7) 0.040(6) 0.019(5) -0.008(4) -0.014(5)
C59 0.044(6) 0.006(4) 0.065(6) 0.003(4) -0.005(5) -0.002(4)
C23 0.086(10) 0.067(8) 0.062(8) -0.030(6) -0.052(8) 0.046(8)
C84 0.068(8) 0.036(6) 0.041(6) 0.011(4) -0.026(6) -0.016(5)
C22 0.041(7) 0.051(7) 0.069(8) -0.029(6) -0.033(6) 0.022(5)
C87 0.050(6) 0.036(5) 0.054(6) 0.006(5) -0.008(5) 0.005(5)
C91 0.075(9) 0.078(9) 0.084(9) 0.017(8) 0.040(7) 0.023(8)
C93 0.047(8) 0.126(14) 0.068(9) 0.004(9) 0.003(6) -0.035(8)
C92 0.063(9) 0.088(11) 0.076(9) 0.030(8) 0.003(8) -0.007(8)
C94 0.119(14) 0.053(9) 0.145(16) 0.007(9) 0.035(12) -0.026(10)

loop_
_atom_type_symbol
_atom_type_description
_atom_type_scat_dispersion_real
_atom_type_scat_dispersion_imag
_atom_type_scat_source
C C 0.0033 0.0016 'International Tables Vol C Tables 4.2.6.8 and 6.1.1.4'
H H 0.0000 0.0000 'International Tables Vol C Tables 4.2.6.8 and 6.1.1.4'
N N 0.0061 0.0033 'International Tables Vol C Tables 4.2.6.8 and 6.1.1.4'
O O 0.0106 0.0060 'International Tables Vol C Tables 4.2.6.8 and 6.1.1.4'
Y Y -2.7962 3.5667 'International Tables Vol C Tables 4.2.6.8 and 6.1.1.4'

loop_
_geom_angle_atom_site_label_1
_geom_angle_atom_site_label_2
_geom_angle_atom_site_label_3
_geom_angle
_geom_angle_site_symmetry_1
_geom_angle_site_symmetry_3
_geom_angle_publ_flag
O6 Y1 O3 125.6(2) . . ?
O6 Y1 O1 104.0(2) . . ?
O3 Y1 O1 118.44(19) . . ?
O6 Y1 O4 125.8(2) . . ?
O3 Y1 O4 101.3(2) . . ?
O1 Y1 O4 69.21(17) . . ?
O6 Y1 N4 69.3(2) . . ?
O3 Y1 N4 98.9(2) . . ?
O1 Y1 N4 134.26(19) . . ?
O4 Y1 N4 78.87(19) . . ?
O6 Y1 N2 84.6(2) . . ?
O3 Y1 N2 70.12(19) . . ?
O1 Y1 N2 82.15(18) . . ?
O4 Y1 N2 141.74(19) . . ?
N4 Y1 N2 138.4(2) . . ?
O5 Y2 O2 104.5(2) . . ?
O5 Y2 O1 112.82(19) . . ?
O2 Y2 O1 131.11(19) . . ?
O5 Y2 O4 135.20(19) . . ?
O2 Y2 O4 105.7(2) . . ?
O1 Y2 O4 68.08(17) . . ?
O5 Y2 N1 93.01(19) . . ?
O2 Y2 N1 69.2(2) . . ?
O1 Y2 N1 78.14(18) . . ?
O4 Y2 N1 128.52(18) . . ?
O5 Y2 N3 69.14(19) . . ?
O2 Y2 N3 89.8(2) . . ?
O1 Y2 N3 132.1(2) . . ?
O4 Y2 N3 78.61(18) . . ?
N1 Y2 N3 148.6(2) . . ?
C56 O5 Y2 133.1(5) . . ?
C31 O3 Y1 128.8(5) . . ?
C74 O6 Y1 131.1(5) . . ?
C5 O1 Y1 118.6(4) . . ?
C5 O1 Y2 128.9(4) . . ?
Y1 O1 Y2 111.93(19) . . ?
C13 O2 Y2 129.9(5) . . ?
C48 O4 Y1 126.9(4) . . ?
C48 O4 Y2 122.9(4) . . ?
Y1 O4 Y2 110.09(19) . . ?
C51 N3 C52 108.7(6) . . ?
C51 N3 C55 107.5(6) . . ?
C52 N3 C55 104.6(6) . . ?
C51 N3 Y2 110.6(4) . . ?
C52 N3 Y2 117.3(5) . . ?
C55 N3 Y2 107.5(4) . . ?
C9 N1 C12 104.2(6) . . ?
C9 N1 C8 109.1(5) . . ?
C12 N1 C8 110.5(5) . . ?
C9 N1 Y2 117.8(4) . . ?
C12 N1 Y2 109.7(4) . . ?
C8 N1 Y2 105.6(4) . . ?
C70 N4 C69 111.6(6) . . ?
C70 N4 C73 103.2(6) . . ?
C69 N4 C73 112.2(6) . . ?
C70 N4 Y1 117.6(5) . . ?
C69 N4 Y1 105.6(4) . . ?
C73 N4 Y1 106.7(4) . . ?
C33 C32 C37 118.7(8) . . ?
C33 C32 C31 119.3(8) . . ?
C37 C32 C31 121.9(7) . . ?
C27 N2 C30 104.7(6) . . ?
C27 N2 C26 109.7(6) . . ?
C30 N2 C26 114.0(6) . . ?
C27 N2 Y1 117.0(4) . . ?
C30 N2 Y1 106.2(4) . . ?
C26 N2 Y1 105.5(4) . . ?
O2 C13 C14 110.4(7) . . ?
O2 C13 C12 110.1(6) . . ?
C14 C13 C12 112.7(6) . . ?
O2 C13 C20 111.0(7) . . ?
C14 C13 C20 103.1(6) . . ?
C12 C13 C20 109.4(7) . . ?
N3 C51 C47 113.1(7) . . ?
N3 C51 H51A 108.9 . . ?
C47 C51 H51A 108.9 . . ?
N3 C51 H51B 108.9 . . ?
C47 C51 H51B 108.9 . . ?
H51A C51 H51B 107.8 . . ?
C89 O8 C90 112.4(8) . . ?
N4 C70 C71 104.3(6) . . ?
N4 C70 H70A 110.9 . . ?
C71 C70 H70A 110.9 . . ?
N4 C70 H70B 110.9 . . ?
C71 C70 H70B 110.9 . . ?
H70A C70 H70B 108.9 . . ?
O4 C48 C47 119.8(6) . . ?
O4 C48 C49 120.7(6) . . ?
C47 C48 C49 119.5(7) . . ?
C48 C49 C50 118.8(7) . . ?
C48 C49 C69 120.0(7) . . ?
C50 C49 C69 120.9(7) . . ?
C48 C47 C46 120.6(7) . . ?
C48 C47 C51 119.1(6) . . ?
C46 C47 C51 120.0(7) . . ?
C87 O7 C88 112.1(7) . . ?
N3 C55 C54 103.8(6) . . ?
N3 C55 C56 110.7(6) . . ?
C54 C55 C56 116.3(7) . . ?
N3 C55 H55 108.6 . . ?
C54 C55 H55 108.6 . . ?
C56 C55 H55 108.6 . . ?
C18 C19 C14 123.2(8) . . ?
C18 C19 H19 118.4 . . ?
C14 C19 H19 118.4 . . ?
O3 C31 C38 111.1(7) . . ?
O3 C31 C32 111.1(6) . . ?
C38 C31 C32 105.1(6) . . ?
O3 C31 C30 106.9(6) . . ?
C38 C31 C30 115.7(6) . . ?
C32 C31 C30 106.9(7) . . ?
C17 C16 C15 120.0(8) . . ?
C17 C16 H16 120.0 . . ?
C15 C16 H16 120.0 . . ?
C2 C3 C4 121.4(7) . . ?
C2 C3 H3 119.3 . . ?
C4 C3 H3 119.3 . . ?
O1 C5 C6 120.7(7) . . ?
O1 C5 C4 119.4(7) . . ?
C6 C5 C4 119.9(6) . . ?
C25 C20 C21 117.4(9) . . ?
C25 C20 C13 120.2(9) . . ?
C21 C20 C13 122.3(8) . . ?
N4 C69 C49 111.0(6) . . ?
N4 C69 H69A 109.4 . . ?
C49 C69 H69A 109.4 . . ?
N4 C69 H69B 109.4 . . ?
C49 C69 H69B 109.4 . . ?
H69A C69 H69B 108.0 . . ?
N2 C30 C29 103.9(6) . . ?
N2 C30 C31 112.0(6) . . ?
C29 C30 C31 113.0(7) . . ?
N2 C30 H30 109.3 . . ?
C29 C30 H30 109.3 . . ?
C31 C30 H30 109.3 . . ?
C53 C54 C55 107.3(6) . . ?
C53 C54 H54A 110.2 . . ?
C55 C54 H54A 110.2 . . ?
C53 C54 H54B 110.2 . . ?
C55 C54 H54B 110.2 . . ?
H54A C54 H54B 108.5 . . ?
C82 C81 C86 119.6(8) . . ?
C82 C81 C74 121.1(8) . . ?
C86 C81 C74 118.6(7) . . ?
N3 C52 C53 107.1(6) . . ?
N3 C52 H52A 110.3 . . ?
C53 C52 H52A 110.3 . . ?
N3 C52 H52B 110.3 . . ?
C53 C52 H52B 110.3 . . ?
H52A C52 H52B 108.6 . . ?
C58 C57 C62 118.0(7) . . ?
C58 C57 C56 124.1(7) . . ?
C62 C57 C56 117.8(7) . . ?
C19 C14 C15 117.2(8) . . ?
C19 C14 C13 120.2(7) . . ?
C15 C14 C13 122.2(8) . . ?
C45 C46 C47 120.7(7) . . ?
C45 C46 H46 119.6 . . ?
C47 C46 H46 119.6 . . ?
C65 C64 C63 121.4(8) . . ?
C65 C64 H64 119.3 . . ?
C63 C64 H64 119.3 . . ?
N1 C9 C10 103.6(6) . . ?
N1 C9 H9A 111.0 . . ?
C10 C9 H9A 111.0 . . ?
N1 C9 H9B 111.0 . . ?
C10 C9 H9B 111.0 . . ?
H9A C9 H9B 109.0 . . ?
C4 C8 N1 110.0(6) . . ?
C4 C8 H8A 109.7 . . ?
N1 C8 H8A 109.7 . . ?
C4 C8 H8B 109.7 . . ?
N1 C8 H8B 109.7 . . ?
H8A C8 H8B 108.2 . . ?
C85 C86 C81 118.6(9) . . ?
C85 C86 H86 120.7 . . ?
C81 C86 H86 120.7 . . ?
C45 C50 C49 123.0(8) . . ?
C45 C50 H50 118.5 . . ?
C49 C50 H50 118.5 . . ?
C3 C4 C5 118.9(7) . . ?
C3 C4 C8 121.6(7) . . ?
C5 C4 C8 119.4(6) . . ?
C61 C62 C57 122.2(8) . . ?
C61 C62 H62 118.9 . . ?
C57 C62 H62 118.9 . . ?
N1 C12 C13 109.5(6) . . ?
N1 C12 C11 103.7(6) . . ?
C13 C12 C11 114.7(6) . . ?
N1 C12 H12 109.6 . . ?
C13 C12 H12 109.6 . . ?
C11 C12 H12 109.6 . . ?
C5 C6 C7 119.7(7) . . ?
C5 C6 C26 119.6(6) . . ?
C7 C6 C26 120.7(6) . . ?
C45 C44 H44A 109.5 . . ?
C45 C44 H44B 109.5 . . ?
H44A C44 H44B 109.5 . . ?
C45 C44 H44C 109.5 . . ?
H44A C44 H44C 109.5 . . ?
H44B C44 H44C 109.5 . . ?
C2 C7 C6 121.4(7) . . ?
C2 C7 H7 119.3 . . ?
C6 C7 H7 119.3 . . ?
C80 C75 C76 118.8(8) . . ?
C80 C75 C74 122.4(8) . . ?
C76 C75 C74 118.7(8) . . ?
C14 C15 C16 120.1(8) . . ?
C14 C15 H15 119.9 . . ?
C16 C15 H15 119.9 . . ?
C73 C72 C71 106.2(7) . . ?
C73 C72 H72A 110.5 . . ?
C71 C72 H72A 110.5 . . ?
C73 C72 H72B 110.5 . . ?
C71 C72 H72B 110.5 . . ?
H72A C72 H72B 108.7 . . ?
C3 C2 C7 118.8(7) . . ?
C3 C2 C1 121.4(7) . . ?
C7 C2 C1 119.9(7) . . ?
N2 C26 C6 110.2(6) . . ?
N2 C26 H26A 109.6 . . ?
C6 C26 H26A 109.6 . . ?
N2 C26 H26B 109.6 . . ?
C6 C26 H26B 109.6 . . ?
H26A C26 H26B 108.1 . . ?
C20 C21 C22 121.8(10) . . ?
C20 C21 H21 119.1 . . ?
C22 C21 H21 119.1 . . ?
C54 C53 C52 105.2(6) . . ?
C54 C53 H53A 110.7 . . ?
C52 C53 H53A 110.7 . . ?
C54 C53 H53B 110.7 . . ?
C52 C53 H53B 110.7 . . ?
H53A C53 H53B 108.8 . . ?
C39 C38 C43 117.5(8) . . ?
C39 C38 C31 124.5(7) . . ?
C43 C38 C31 117.9(7) . . ?
C50 C45 C46 117.3(7) . . ?
C50 C45 C44 121.3(8) . . ?
C46 C45 C44 121.3(8) . . ?
C68 C63 C64 117.6(8) . . ?
C68 C63 C56 119.4(7) . . ?
C64 C63 C56 122.9(7) . . ?
C62 C61 C60 119.7(8) . . ?
C62 C61 H61 120.1 . . ?
C60 C61 H61 120.1 . . ?
C91 O9 C92 113.5(10) . . ?
C68 C67 C66 121.9(8) . . ?
C68 C67 H67 119.1 . . ?
C66 C67 H67 119.1 . . ?
O5 C56 C57 109.6(6) . . ?
O5 C56 C63 110.7(6) . . ?
C57 C56 C63 107.3(6) . . ?
O5 C56 C55 107.6(6) . . ?
C57 C56 C55 109.8(6) . . ?
C63 C56 C55 111.8(6) . . ?
C32 C33 C34 119.1(9) . . ?
C32 C33 H33 120.4 . . ?
C34 C33 H33 120.4 . . ?
C77 C76 C75 121.8(10) . . ?
C77 C76 H76 119.1 . . ?
C75 C76 H76 119.1 . . ?
N2 C27 C28 106.7(6) . . ?
N2 C27 H27A 110.4 . . ?
C28 C27 H27A 110.4 . . ?
N2 C27 H27B 110.4 . . ?
C28 C27 H27B 110.4 . . ?
H27A C27 H27B 108.6 . . ?
C16 C17 C18 120.7(8) . . ?
C16 C17 H17 119.6 . . ?
C18 C17 H17 119.6 . . ?
C61 C60 C59 119.6(8) . . ?
C61 C60 H60 120.2 . . ?
C59 C60 H60 120.2 . . ?
O6 C74 C75 110.7(7) . . ?
O6 C74 C73 107.0(7) . . ?
C75 C74 C73 111.7(7) . . ?
O6 C74 C81 111.3(7) . . ?
C75 C74 C81 102.1(6) . . ?
C73 C74 C81 114.1(6) . . ?
C41 C40 C39 118.4(9) . . ?
C41 C40 H40 120.8 . . ?
C39 C40 H40 120.8 . . ?
C19 C18 C17 118.7(8) . . ?
C19 C18 H18 120.6 . . ?
C17 C18 H18 120.6 . . ?
C38 C39 C40 121.7(8) . . ?
C38 C39 H39 119.2 . . ?
C40 C39 H39 119.2 . . ?
C30 C29 C28 105.0(7) . . ?
C30 C29 H29A 110.7 . . ?
C28 C29 H29A 110.7 . . ?
C30 C29 H29B 110.7 . . ?
C28 C29 H29B 110.7 . . ?
H29A C29 H29B 108.8 . . ?
C83 C82 C81 119.8(9) . . ?
C83 C82 H82 120.1 . . ?
C81 C82 H82 120.1 . . ?
C36 C37 C32 123.4(9) . . ?
C36 C37 H37 118.3 . . ?
C32 C37 H37 118.3 . . ?
C82 C83 C84 120.2(9) . . ?
C82 C83 H83 119.9 . . ?
C84 C83 H83 119.9 . . ?
C75 C80 C79 119.0(9) . . ?
C75 C80 H80 120.5 . . ?
C79 C80 H80 120.5 . . ?
C76 C77 C78 119.1(9) . . ?
C76 C77 H77 120.4 . . ?
C78 C77 H77 120.4 . . ?
C67 C66 C65 118.4(8) . . ?
C67 C66 H66 120.8 . . ?
C65 C66 H66 120.8 . . ?
O7 C88 C89 108.5(7) . . ?
O7 C88 H88A 110.0 . . ?
C89 C88 H88A 110.0 . . ?
O7 C88 H88B 110.0 . . ?
C89 C88 H88B 110.0 . . ?
H88A C88 H88B 108.4 . . ?
C67 C68 C63 120.1(8) . . ?
C67 C68 H68 120.0 . . ?
C63 C68 H68 120.0 . . ?
C64 C65 C66 120.6(8) . . ?
C64 C65 H65 119.7 . . ?
C66 C65 H65 119.7 . . ?
O8 C90 H90A 109.5 . . ?
O8 C90 H90B 109.5 . . ?
H90A C90 H90B 109.5 . . ?
O8 C90 H90C 109.5 . . ?
H90A C90 H90C 109.5 . . ?
H90B C90 H90C 109.5 . . ?
C57 C58 C59 120.6(8) . . ?
C57 C58 H58 119.7 . . ?
C59 C58 H58 119.7 . . ?
C10 C11 C12 106.2(6) . . ?
C10 C11 H11A 110.5 . . ?
C12 C11 H11A 110.5 . . ?
C10 C11 H11B 110.5 . . ?
C12 C11 H11B 110.5 . . ?
H11A C11 H11B 108.7 . . ?
C25 C24 C23 119.6(11) . . ?
C25 C24 H24 120.2 . . ?
C23 C24 H24 120.2 . . ?
C2 C1 H1A 109.5 . . ?
C2 C1 H1B 109.5 . . ?
H1A C1 H1B 109.5 . . ?
C2 C1 H1C 109.5 . . ?
H1A C1 H1C 109.5 . . ?
H1B C1 H1C 109.5 . . ?
N4 C73 C72 104.1(6) . . ?
N4 C73 C74 111.3(6) . . ?
C72 C73 C74 113.4(7) . . ?
N4 C73 H73 109.3 . . ?
C72 C73 H73 109.3 . . ?
C74 C73 H73 109.3 . . ?
C27 C28 C29 105.3(7) . . ?
C27 C28 H28A 110.7 . . ?
C29 C28 H28A 110.7 . . ?
C27 C28 H28B 110.7 . . ?
C29 C28 H28B 110.7 . . ?
H28A C28 H28B 108.8 . . ?
C78 C79 C80 121.0(10) . . ?
C78 C79 H79 119.5 . . ?
C80 C79 H79 119.5 . . ?
C94 O10 C93 113.1(12) . . ?
C37 C36 C35 117.8(9) . . ?
C37 C36 H36 121.1 . . ?
C35 C36 H36 121.1 . . ?
C42 C41 C40 121.3(9) . . ?
C42 C41 H41 119.4 . . ?
C40 C41 H41 119.4 . . ?
C9 C10 C11 103.3(6) . . ?
C9 C10 H10A 111.1 . . ?
C11 C10 H10A 111.1 . . ?
C9 C10 H10B 111.1 . . ?
C11 C10 H10B 111.1 . . ?
H10A C10 H10B 109.1 . . ?
C79 C78 C77 120.3(9) . . ?
C79 C78 H78 119.9 . . ?
C77 C78 H78 119.9 . . ?
C38 C43 C42 122.2(10) . . ?
C38 C43 H43 118.9 . . ?
C42 C43 H43 118.9 . . ?
C70 C71 C72 102.8(7) . . ?
C70 C71 H71A 111.2 . . ?
C72 C71 H71A 111.2 . . ?
C70 C71 H71B 111.2 . . ?
C72 C71 H71B 111.2 . . ?
H71A C71 H71B 109.1 . . ?
C41 C42 C43 118.9(10) . . ?
C41 C42 H42 120.6 . . ?
C43 C42 H42 120.6 . . ?
O8 C89 C88 109.1(8) . . ?
O8 C89 H89A 109.9 . . ?
C88 C89 H89A 109.9 . . ?
O8 C89 H89B 109.9 . . ?
C88 C89 H89B 109.9 . . ?
H89A C89 H89B 108.3 . . ?
C20 C25 C24 123.4(12) . . ?
C20 C25 H25 118.3 . . ?
C24 C25 H25 118.3 . . ?
C35 C34 C33 121.1(9) . . ?
C35 C34 H34 119.4 . . ?
C33 C34 H34 119.4 . . ?
C34 C35 C36 119.8(9) . . ?
C34 C35 H35 120.1 . . ?
C36 C35 H35 120.1 . . ?
C84 C85 C86 122.1(10) . . ?
C84 C85 H85 118.9 . . ?
C86 C85 H85 118.9 . . ?
C60 C59 C58 119.8(8) . . ?
C60 C59 H59 120.1 . . ?
C58 C59 H59 120.1 . . ?
C24 C23 C22 119.6(11) . . ?
C24 C23 H23 120.2 . . ?
C22 C23 H23 120.2 . . ?
C85 C84 C83 119.6(10) . . ?
C85 C84 H84 120.2 . . ?
C83 C84 H84 120.2 . . ?
C23 C22 C21 118.2(12) . . ?
C23 C22 H22 120.9 . . ?
C21 C22 H22 120.9 . . ?
O7 C87 H87A 109.5 . . ?
O7 C87 H87B 109.5 . . ?
H87A C87 H87B 109.5 . . ?
O7 C87 H87C 109.5 . . ?
H87A C87 H87C 109.5 . . ?
H87B C87 H87C 109.5 . . ?
O9 C91 H91A 109.5 . . ?
O9 C91 H91B 109.5 . . ?
H91A C91 H91B 109.5 . . ?
O9 C91 H91C 109.5 . . ?
H91A C91 H91C 109.5 . . ?
H91B C91 H91C 109.5 . . ?
O10 C93 C92 114.6(12) . . ?
O10 C93 H93A 108.6 . . ?
C92 C93 H93A 108.6 . . ?
O10 C93 H93B 108.6 . . ?
C92 C93 H93B 108.6 . . ?
H93A C93 H93B 107.6 . . ?
O9 C92 C93 103.4(11) . . ?
O9 C92 H92A 111.1 . . ?
C93 C92 H92A 111.1 . . ?
O9 C92 H92B 111.1 . . ?
C93 C92 H92B 111.1 . . ?
H92A C92 H92B 109.0 . . ?
O10 C94 H94A 109.5 . . ?
O10 C94 H94B 109.5 . . ?
H94A C94 H94B 109.5 . . ?
O10 C94 H94C 109.5 . . ?
H94A C94 H94C 109.5 . . ?
H94B C94 H94C 109.5 . . ?

loop_
_geom_bond_atom_site_label_1
_geom_bond_atom_site_label_2
_geom_bond_distance
_geom_bond_site_symmetry_2
_geom_bond_publ_flag
Y1 O6 2.127(5) . ?
Y1 O3 2.136(5) . ?
Y1 O1 2.286(5) . ?
Y1 O4 2.301(5) . ?
Y1 N4 2.547(6) . ?
Y1 N2 2.559(6) . ?
Y2 O5 2.099(5) . ?
Y2 O2 2.112(6) . ?
Y2 O1 2.309(5) . ?
Y2 O4 2.345(5) . ?
Y2 N1 2.555(6) . ?
Y2 N3 2.566(6) . ?
O5 C56 1.384(9) . ?
O3 C31 1.390(9) . ?
O6 C74 1.376(10) . ?
O1 C5 1.374(8) . ?
O2 C13 1.364(10) . ?
O4 C48 1.356(8) . ?
N3 C51 1.501(10) . ?
N3 C52 1.504(10) . ?
N3 C55 1.505(10) . ?
N1 C9 1.504(9) . ?
N1 C12 1.509(9) . ?
N1 C8 1.515(9) . ?
N4 C70 1.475(10) . ?
N4 C69 1.487(9) . ?
N4 C73 1.509(10) . ?
C32 C33 1.378(12) . ?
C32 C37 1.383(12) . ?
C32 C31 1.549(11) . ?
N2 C27 1.485(9) . ?
N2 C30 1.495(10) . ?
N2 C26 1.506(10) . ?
C13 C14 1.528(11) . ?
C13 C12 1.559(11) . ?
C13 C20 1.569(11) . ?
C51 C47 1.506(11) . ?
C51 H51A 0.9900 . ?
C51 H51B 0.9900 . ?
O8 C89 1.392(11) . ?
O8 C90 1.451(12) . ?
C70 C71 1.535(12) . ?
C70 H70A 0.9900 . ?
C70 H70B 0.9900 . ?
C48 C47 1.391(10) . ?
C48 C49 1.391(10) . ?
C49 C50 1.397(10) . ?
C49 C69 1.488(11) . ?
C47 C46 1.402(10) . ?
O7 C87 1.412(12) . ?
O7 C88 1.422(10) . ?
C55 C54 1.531(10) . ?
C55 C56 1.586(11) . ?
C55 H55 1.0000 . ?
C19 C18 1.368(11) . ?
C19 C14 1.374(12) . ?
C19 H19 0.9500 . ?
C31 C38 1.519(12) . ?
C31 C30 1.557(11) . ?
C16 C17 1.348(12) . ?
C16 C15 1.410(11) . ?
C16 H16 0.9500 . ?
C3 C2 1.377(11) . ?
C3 C4 1.388(10) . ?
C3 H3 0.9500 . ?
C5 C6 1.380(10) . ?
C5 C4 1.408(11) . ?
C20 C25 1.364(13) . ?
C20 C21 1.371(13) . ?
C69 H69A 0.9900 . ?
C69 H69B 0.9900 . ?
C30 C29 1.518(11) . ?
C30 H30 1.0000 . ?
C54 C53 1.510(12) . ?
C54 H54A 0.9900 . ?
C54 H54B 0.9900 . ?
C81 C82 1.393(11) . ?
C81 C86 1.404(13) . ?
C81 C74 1.563(11) . ?
C52 C53 1.532(11) . ?
C52 H52A 0.9900 . ?
C52 H52B 0.9900 . ?
C57 C58 1.383(11) . ?
C57 C62 1.384(11) . ?
C57 C56 1.534(10) . ?
C14 C15 1.396(11) . ?
C46 C45 1.394(12) . ?
C46 H46 0.9500 . ?
C64 C65 1.367(12) . ?
C64 C63 1.408(11) . ?
C64 H64 0.9500 . ?
C9 C10 1.510(11) . ?
C9 H9A 0.9900 . ?
C9 H9B 0.9900 . ?
C8 C4 1.495(10) . ?
C8 H8A 0.9900 . ?
C8 H8B 0.9900 . ?
C86 C85 1.387(12) . ?
C86 H86 0.9500 . ?
C50 C45 1.387(12) . ?
C50 H50 0.9500 . ?
C62 C61 1.370(11) . ?
C62 H62 0.9500 . ?
C12 C11 1.572(11) . ?
C12 H12 1.0000 . ?
C6 C7 1.385(10) . ?
C6 C26 1.513(11) . ?
C44 C45 1.510(11) . ?
C44 H44A 0.9800 . ?
C44 H44B 0.9800 . ?
C44 H44C 0.9800 . ?
C7 C2 1.383(11) . ?
C7 H7 0.9500 . ?
C75 C80 1.387(12) . ?
C75 C76 1.397(13) . ?
C75 C74 1.550(11) . ?
C15 H15 0.9500 . ?
C72 C73 1.525(11) . ?
C72 C71 1.565(12) . ?
C72 H72A 0.9900 . ?
C72 H72B 0.9900 . ?
C2 C1 1.516(10) . ?
C26 H26A 0.9900 . ?
C26 H26B 0.9900 . ?
C21 C22 1.409(12) . ?
C21 H21 0.9500 . ?
C53 H53A 0.9900 . ?
C53 H53B 0.9900 . ?
C38 C39 1.376(11) . ?
C38 C43 1.378(12) . ?
C63 C68 1.396(11) . ?
C63 C56 1.557(11) . ?
C61 C60 1.384(12) . ?
C61 H61 0.9500 . ?
O9 C91 1.412(15) . ?
O9 C92 1.420(16) . ?
C67 C68 1.376(12) . ?
C67 C66 1.382(12) . ?
C67 H67 0.9500 . ?
C33 C34 1.406(13) . ?
C33 H33 0.9500 . ?
C76 C77 1.370(12) . ?
C76 H76 0.9500 . ?
C27 C28 1.512(11) . ?
C27 H27A 0.9900 . ?
C27 H27B 0.9900 . ?
C17 C18 1.386(12) . ?
C17 H17 0.9500 . ?
C60 C59 1.385(14) . ?
C60 H60 0.9500 . ?
C74 C73 1.552(12) . ?
C40 C41 1.377(14) . ?
C40 C39 1.409(12) . ?
C40 H40 0.9500 . ?
C18 H18 0.9500 . ?
C39 H39 0.9500 . ?
C29 C28 1.551(11) . ?
C29 H29A 0.9900 . ?
C29 H29B 0.9900 . ?
C82 C83 1.387(12) . ?
C82 H82 0.9500 . ?
C37 C36 1.381(13) . ?
C37 H37 0.9500 . ?
C83 C84 1.389(15) . ?
C83 H83 0.9500 . ?
C80 C79 1.404(13) . ?
C80 H80 0.9500 . ?
C77 C78 1.386(14) . ?
C77 H77 0.9500 . ?
C66 C65 1.385(13) . ?
C66 H66 0.9500 . ?
C88 C89 1.512(13) . ?
C88 H88A 0.9900 . ?
C88 H88B 0.9900 . ?
C68 H68 0.9500 . ?
C65 H65 0.9500 . ?
C90 H90A 0.9800 . ?
C90 H90B 0.9800 . ?
C90 H90C 0.9800 . ?
C58 C59 1.402(11) . ?
C58 H58 0.9500 . ?
C11 C10 1.542(10) . ?
C11 H11A 0.9900 . ?
C11 H11B 0.9900 . ?
C24 C25 1.369(14) . ?
C24 C23 1.370(19) . ?
C24 H24 0.9500 . ?
C1 H1A 0.9800 . ?
C1 H1B 0.9800 . ?
C1 H1C 0.9800 . ?
C73 H73 1.0000 . ?
C28 H28A 0.9900 . ?
C28 H28B 0.9900 . ?
C79 C78 1.366(15) . ?
C79 H79 0.9500 . ?
O10 C94 1.427(17) . ?
O10 C93 1.431(15) . ?
C36 C35 1.394(15) . ?
C36 H36 0.9500 . ?
C41 C42 1.364(15) . ?
C41 H41 0.9500 . ?
C10 H10A 0.9900 . ?
C10 H10B 0.9900 . ?
C78 H78 0.9500 . ?
C43 C42 1.393(14) . ?
C43 H43 0.9500 . ?
C71 H71A 0.9900 . ?
C71 H71B 0.9900 . ?
C42 H42 0.9500 . ?
C89 H89A 0.9900 . ?
C89 H89B 0.9900 . ?
C25 H25 0.9500 . ?
C34 C35 1.386(15) . ?
C34 H34 0.9500 . ?
C35 H35 0.9500 . ?
C85 C84 1.352(15) . ?
C85 H85 0.9500 . ?
C59 H59 0.9500 . ?
C23 C22 1.405(18) . ?
C23 H23 0.9500 . ?
C84 H84 0.9500 . ?
C22 H22 0.9500 . ?
C87 H87A 0.9800 . ?
C87 H87B 0.9800 . ?
C87 H87C 0.9800 . ?
C91 H91A 0.9800 . ?
C91 H91B 0.9800 . ?
C91 H91C 0.9800 . ?
C93 C92 1.449(19) . ?
C93 H93A 0.9900 . ?
C93 H93B 0.9900 . ?
C92 H92A 0.9900 . ?
C92 H92B 0.9900 . ?
C94 H94A 0.9800 . ?
C94 H94B 0.9800 . ?
C94 H94C 0.9800 . ?
